data_4062221
loop_
_publ_author_name
'Basuli, Falguni'
'Tomaszewski, John'
'Huffman, John C.'
'Mindiola, Daniel J.'

_publ_section_title
;
 Carbon-Oxygen Bond Cleavage Promoted by a Scandium Borohydride Complex
;
_journal_issue 23
_journal_name_full Organometallics
_journal_page_first 4705
_journal_page_last 4714
_journal_paper_doi 10.1021/om030374b
_journal_volume 22
_journal_year 2003
_chemical_formula_sum 'C45 H67 Cl N3 O Sc'
_chemical_formula_weight 746.43
_space_group_IT_number 14
_symmetry_cell_setting monoclinic
_symmetry_space_group_name_Hall '-P 2yn'
_symmetry_space_group_name_H-M 'P 1 21/n 1'
_cell_angle_alpha 90.00
_cell_angle_beta 93.4750(10)
_cell_angle_gamma 90.00
_cell_formula_units_Z 4
_cell_length_a 12.1239(5)
_cell_length_b 17.0782(7)
_cell_length_c 20.3922(8)
_cell_measurement_temperature 128(2)
_cell_volume 4214.5(3)
_diffrn_ambient_temperature 128(2)
_exptl_crystal_density_diffrn 1.176
_cod_original_sg_symbol_H-M 'P 21/n'
_cod_database_code 4062221

loop_
_symmetry_equiv_pos_as_xyz
'x, y, z'
'-x+1/2, y+1/2, -z+1/2'
'-x, -y, -z'
'x-1/2, -y-1/2, z-1/2'

loop_
_atom_site_label
_atom_site_type_symbol
_atom_site_fract_x
_atom_site_fract_y
_atom_site_fract_z
_atom_site_U_iso_or_equiv
_atom_site_adp_type
_atom_site_occupancy
_atom_site_symmetry_multiplicity
_atom_site_calc_flag
_atom_site_refinement_flags
_atom_site_disorder_assembly
_atom_site_disorder_group
Sc1 Sc 0.89844(2) 0.669932(14) 0.085463(12) 0.01367(6) Uani 1 1 d . . .
Cl2 Cl 1.04231(3) 0.58205(2) 0.060812(18) 0.02461(9) Uani 1 1 d . . .
N3 N 0.75717(11) 0.60871(8) 0.10043(6) 0.0207(3) Uani 1 1 d . . .
C4 C 0.67161(12) 0.58071(8) 0.13661(7) 0.0179(3) Uani 1 1 d . . .
C5 C 0.63447(13) 0.62556(8) 0.18968(7) 0.0193(3) Uani 1 1 d . . .
C6 C 0.55851(13) 0.59295(9) 0.23023(8) 0.0236(3) Uani 1 1 d . . .
C7 C 0.51429(14) 0.51912(9) 0.21836(8) 0.0259(4) Uani 1 1 d . . .
C8 C 0.54297(13) 0.47835(9) 0.16357(8) 0.0235(3) Uani 1 1 d . . .
C9 C 0.62014(12) 0.50698(8) 0.12191(7) 0.0196(3) Uani 1 1 d . . .
C10 C 0.64996(13) 0.45898(9) 0.06245(8) 0.0227(3) Uani 1 1 d . . .
C11 C 0.75677(16) 0.41238(11) 0.07512(9) 0.0308(4) Uani 1 1 d . . .
C12 C 0.55785(17) 0.40363(11) 0.03666(10) 0.0330(4) Uani 1 1 d . . .
C13 C 0.67124(14) 0.70995(9) 0.19931(7) 0.0221(3) Uani 1 1 d . . .
C14 C 0.67795(18) 0.73817(11) 0.27066(9) 0.0320(4) Uani 1 1 d . . .
C15 C 0.59383(16) 0.76362(10) 0.15772(9) 0.0293(4) Uani 1 1 d . . .
N16 N 0.97720(10) 0.68881(6) 0.18579(5) 0.0156(2) Uani 1 1 d . . .
C17 C 0.96155(12) 0.75332(8) 0.22071(7) 0.0169(3) Uani 1 1 d . . .
C18 C 0.91377(13) 0.82262(8) 0.19468(7) 0.0175(3) Uani 1 1 d . . .
C19 C 0.89602(12) 0.84542(8) 0.12919(7) 0.0162(3) Uani 1 1 d . . .
N20 N 0.90231(10) 0.79696(6) 0.07742(5) 0.0151(2) Uani 1 1 d . . .
C21 C 1.04979(12) 0.62970(8) 0.21673(6) 0.0160(3) Uani 1 1 d . . .
C22 C 1.00664(13) 0.56789(8) 0.25285(7) 0.0186(3) Uani 1 1 d . . .
C23 C 1.08055(14) 0.51187(9) 0.28025(7) 0.0218(3) Uani 1 1 d . . .
C24 C 1.19210(14) 0.51670(9) 0.27266(7) 0.0243(3) Uani 1 1 d . . .
C25 C 1.23328(14) 0.57867(9) 0.23785(7) 0.0232(3) Uani 1 1 d . . .
C26 C 1.16380(13) 0.63593(8) 0.20967(7) 0.0193(3) Uani 1 1 d . . .
C27 C 1.21619(14) 0.70357(9) 0.17423(8) 0.0250(3) Uani 1 1 d . . .
C28 C 1.29587(16) 0.67609(12) 0.12404(9) 0.0318(4) Uani 1 1 d . . .
C29 C 1.27544(18) 0.75900(12) 0.22384(11) 0.0385(5) Uani 1 1 d . . .
C30 C 0.88558(13) 0.55969(8) 0.26513(7) 0.0210(3) Uani 1 1 d . . .
C31 C 0.86455(18) 0.57078(11) 0.33795(9) 0.0320(4) Uani 1 1 d . . .
C32 C 0.83964(16) 0.48053(10) 0.24177(9) 0.0281(4) Uani 1 1 d . . .
C33 C 0.99705(17) 0.75761(10) 0.29321(8) 0.0250(4) Uani 1 1 d . . .
C34 C 0.87111(16) 0.93127(8) 0.11794(8) 0.0222(3) Uani 1 1 d . . .
C35 C 0.90249(12) 0.83399(7) 0.01330(6) 0.0162(3) Uani 1 1 d . . .
C36 C 1.00509(13) 0.84766(8) -0.01400(7) 0.0188(3) Uani 1 1 d . . .
C37 C 1.00471(15) 0.88220(9) -0.07600(8) 0.0234(3) Uani 1 1 d . . .
C38 C 0.90719(15) 0.90081(9) -0.11091(8) 0.0259(4) Uani 1 1 d . . .
C39 C 0.80733(15) 0.88615(9) -0.08428(7) 0.0239(3) Uani 1 1 d . . .
C40 C 0.80243(13) 0.85362(8) -0.02169(7) 0.0185(3) Uani 1 1 d . . .
C41 C 0.69005(13) 0.84272(9) 0.00596(7) 0.0216(3) Uani 1 1 d . . .
C42 C 0.62051(17) 0.91815(11) 0.00195(10) 0.0331(4) Uani 1 1 d . . .
C43 C 0.62416(17) 0.77670(11) -0.02944(10) 0.0331(4) Uani 1 1 d . . .
C44 C 1.11428(13) 0.82540(9) 0.02197(7) 0.0215(3) Uani 1 1 d . . .
C45 C 1.20650(16) 0.80988(11) -0.02445(9) 0.0319(4) Uani 1 1 d . . .
C46 C 1.15281(17) 0.88711(11) 0.07280(10) 0.0334(4) Uani 1 1 d . . .
O47 O 0.85754(8) 0.65998(5) -0.02506(5) 0.0178(2) Uani 1 1 d . . .
C48 C 0.93476(15) 0.68070(10) -0.07534(8) 0.0255(3) Uani 1 1 d . . .
C49 C 0.92017(17) 0.61936(10) -0.12812(9) 0.0334(4) Uani 1 1 d . . .
C50 C 0.80077(18) 0.59580(12) -0.12384(8) 0.0366(5) Uani 1 1 d . . .
C51 C 0.78908(15) 0.59491(9) -0.05110(7) 0.0229(3) Uani 1 1 d . . .
H52 H 0.7693(16) 0.5784(11) 0.0709(9) 0.039(6) Uiso 1 1 d . . .
H53 H 0.5375(14) 0.6234(9) 0.2675(8) 0.027(4) Uiso 1 1 d . . .
H54 H 0.4630(14) 0.4973(10) 0.2461(8) 0.030(5) Uiso 1 1 d . . .
H55 H 0.5088(13) 0.4292(9) 0.1545(7) 0.020(4) Uiso 1 1 d . . .
H56 H 0.6616(13) 0.4943(9) 0.0266(8) 0.020(4) Uiso 1 1 d . . .
H57 H 0.8230(17) 0.4456(11) 0.0875(9) 0.043(6) Uiso 1 1 d . . .
H58 H 0.7751(15) 0.3833(11) 0.0375(9) 0.039(5) Uiso 1 1 d . . .
H59 H 0.7467(15) 0.3745(10) 0.1103(9) 0.033(5) Uiso 1 1 d . . .
H60 H 0.5753(15) 0.3825(10) -0.0048(9) 0.036(5) Uiso 1 1 d . . .
H61 H 0.5477(15) 0.3598(11) 0.0665(9) 0.038(5) Uiso 1 1 d . . .
H62 H 0.4824(18) 0.4327(12) 0.0321(9) 0.051(6) Uiso 1 1 d . . .
H63 H 0.7443(14) 0.7164(9) 0.1821(8) 0.023(4) Uiso 1 1 d . . .
H64 H 0.7268(16) 0.7028(11) 0.2987(9) 0.042(5) Uiso 1 1 d . . .
H65 H 0.6033(16) 0.7397(10) 0.2880(9) 0.034(5) Uiso 1 1 d . . .
H66 H 0.7097(15) 0.7914(11) 0.2728(8) 0.034(5) Uiso 1 1 d . . .
H67 H 0.5205(16) 0.7665(10) 0.1766(9) 0.035(5) Uiso 1 1 d . . .
H68 H 0.6234(16) 0.8187(12) 0.1599(9) 0.047(6) Uiso 1 1 d . . .
H69 H 0.5857(14) 0.7458(10) 0.1111(9) 0.035(5) Uiso 1 1 d . . .
H70 H 0.9006(13) 0.8592(9) 0.2247(8) 0.021(4) Uiso 1 1 d . . .
H71 H 1.0508(14) 0.4694(10) 0.3049(8) 0.034(5) Uiso 1 1 d . . .
H72 H 1.2405(14) 0.4784(9) 0.2910(8) 0.026(4) Uiso 1 1 d . . .
H73 H 1.3087(14) 0.5821(9) 0.2331(7) 0.018(4) Uiso 1 1 d . . .
H74 H 1.1584(13) 0.7335(9) 0.1527(8) 0.021(4) Uiso 1 1 d . . .
H75 H 1.3571(16) 0.6482(10) 0.1439(9) 0.036(5) Uiso 1 1 d . . .
H76 H 1.3237(16) 0.7198(11) 0.1011(9) 0.040(5) Uiso 1 1 d . . .
H77 H 1.2567(16) 0.6414(11) 0.0919(9) 0.043(5) Uiso 1 1 d . . .
H78 H 1.3358(16) 0.7319(10) 0.2506(9) 0.038(5) Uiso 1 1 d . . .
H79 H 1.2251(18) 0.7805(11) 0.2536(10) 0.050(6) Uiso 1 1 d . . .
H80 H 1.3075(16) 0.8040(11) 0.2016(9) 0.040(5) Uiso 1 1 d . . .
H81 H 0.8462(13) 0.5987(9) 0.2404(8) 0.021(4) Uiso 1 1 d . . .
H82 H 0.8934(16) 0.6224(12) 0.3556(9) 0.044(5) Uiso 1 1 d . . .
H83 H 0.7876(17) 0.5672(10) 0.3429(9) 0.038(5) Uiso 1 1 d . . .
H84 H 0.9003(16) 0.5292(12) 0.3649(10) 0.047(6) Uiso 1 1 d . . .
H85 H 0.8713(16) 0.4391(11) 0.2689(9) 0.041(5) Uiso 1 1 d . . .
H86 H 0.7611(16) 0.4785(10) 0.2427(8) 0.032(5) Uiso 1 1 d . . .
H87 H 0.8563(15) 0.4714(10) 0.1976(9) 0.037(5) Uiso 1 1 d . . .
H88 H 1.0304(18) 0.7131(13) 0.3100(10) 0.060(7) Uiso 1 1 d . . .
H89 H 0.934(2) 0.7659(13) 0.3179(11) 0.065(7) Uiso 1 1 d . . .
H90 H 1.0436(17) 0.8021(12) 0.3009(9) 0.051(6) Uiso 1 1 d . . .
H91 H 0.8792(14) 0.9610(10) 0.1566(8) 0.027(4) Uiso 1 1 d . . .
H92 H 0.9166(16) 0.9544(11) 0.0856(9) 0.041(5) Uiso 1 1 d . . .
H93 H 0.7984(17) 0.9394(10) 0.1008(9) 0.039(5) Uiso 1 1 d . . .
H94 H 1.0731(14) 0.8903(9) -0.0949(8) 0.021(4) Uiso 1 1 d . . .
H95 H 0.9075(13) 0.9226(9) -0.1526(8) 0.020(4) Uiso 1 1 d . . .
H96 H 0.7438(14) 0.8972(9) -0.1081(8) 0.024(4) Uiso 1 1 d . . .
H97 H 0.7024(13) 0.8278(9) 0.0525(8) 0.023(4) Uiso 1 1 d . . .
H98 H 0.6606(16) 0.9633(11) 0.0207(9) 0.040(5) Uiso 1 1 d . . .
H99 H 0.5518(17) 0.9112(10) 0.0259(9) 0.040(5) Uiso 1 1 d . . .
H100 H 0.5945(16) 0.9297(11) -0.0417(10) 0.043(6) Uiso 1 1 d . . .
H101 H 0.6598(18) 0.7263(13) -0.0217(10) 0.060(7) Uiso 1 1 d . . .
H102 H 0.6143(15) 0.7890(11) -0.0762(10) 0.043(6) Uiso 1 1 d . . .
H103 H 0.5496(18) 0.7727(11) -0.0112(9) 0.046(6) Uiso 1 1 d . . .
H104 H 1.1024(13) 0.7769(9) 0.0457(8) 0.023(4) Uiso 1 1 d . . .
H105 H 1.1808(16) 0.7751(11) -0.0604(9) 0.044(6) Uiso 1 1 d . . .
H106 H 1.2298(16) 0.8579(11) -0.0448(9) 0.043(5) Uiso 1 1 d . . .
H107 H 1.2727(17) 0.7867(11) -0.0006(9) 0.045(6) Uiso 1 1 d . . .
H108 H 1.1602(15) 0.9377(11) 0.0500(9) 0.036(5) Uiso 1 1 d . . .
H109 H 1.2240(18) 0.8756(11) 0.0928(10) 0.049(6) Uiso 1 1 d . . .
H110 H 1.1015(17) 0.8912(11) 0.1068(10) 0.044(6) Uiso 1 1 d . . .
H111 H 0.9101(15) 0.7340(11) -0.0928(8) 0.036(5) Uiso 1 1 d . . .
H112 H 1.0100(15) 0.6794(9) -0.0556(8) 0.028(5) Uiso 1 1 d . . .
H113 H 0.9347(15) 0.6408(11) -0.1685(9) 0.040(5) Uiso 1 1 d . . .
H114 H 0.9706(18) 0.5746(13) -0.1173(10) 0.059(7) Uiso 1 1 d . . .
H115 H 0.7537(15) 0.6353(10) -0.1418(8) 0.029(5) Uiso 1 1 d . . .
H116 H 0.7853(16) 0.5454(12) -0.1439(9) 0.050(6) Uiso 1 1 d . . .
H117 H 0.7106(14) 0.6063(9) -0.0357(8) 0.026(4) Uiso 1 1 d . . .
H118 H 0.8212(13) 0.5450(9) -0.0316(8) 0.025(4) Uiso 1 1 d . . .

loop_
_atom_site_aniso_label
_atom_site_aniso_U_11
_atom_site_aniso_U_22
_atom_site_aniso_U_33
_atom_site_aniso_U_23
_atom_site_aniso_U_13
_atom_site_aniso_U_12
Sc1 0.01535(15) 0.01239(12) 0.01337(12) -0.00075(9) 0.00172(9) -0.00080(10)
Cl2 0.0241(2) 0.02534(18) 0.02419(19) -0.00674(14) -0.00055(15) 0.00806(15)
N3 0.0220(8) 0.0237(7) 0.0169(6) -0.0033(5) 0.0048(5) -0.0058(5)
C4 0.0140(8) 0.0202(7) 0.0196(7) 0.0043(5) 0.0014(5) -0.0009(6)
C5 0.0177(8) 0.0193(7) 0.0212(7) 0.0027(5) 0.0020(6) 0.0021(6)
C6 0.0209(9) 0.0260(8) 0.0247(8) 0.0026(6) 0.0077(6) 0.0050(6)
C7 0.0186(9) 0.0270(8) 0.0331(9) 0.0117(7) 0.0108(7) 0.0037(6)
C8 0.0201(9) 0.0188(7) 0.0319(9) 0.0070(6) 0.0028(6) -0.0010(6)
C9 0.0179(8) 0.0191(7) 0.0217(7) 0.0035(6) 0.0000(6) 0.0004(6)
C10 0.0233(9) 0.0221(7) 0.0227(8) 0.0011(6) 0.0023(6) -0.0052(6)
C11 0.0310(11) 0.0316(9) 0.0302(9) -0.0065(8) 0.0045(7) 0.0031(8)
C12 0.0356(12) 0.0295(9) 0.0339(10) -0.0023(8) 0.0009(8) -0.0138(8)
C13 0.0206(9) 0.0224(7) 0.0239(8) -0.0026(6) 0.0071(6) -0.0011(6)
C14 0.0399(12) 0.0301(9) 0.0262(9) -0.0063(7) 0.0034(8) 0.0012(8)
C15 0.0342(11) 0.0224(8) 0.0316(10) 0.0038(7) 0.0049(8) -0.0013(7)
N16 0.0170(7) 0.0142(5) 0.0157(6) 0.0003(4) 0.0012(5) -0.0002(4)
C17 0.0182(8) 0.0185(7) 0.0144(7) -0.0006(5) 0.0025(5) -0.0031(6)
C18 0.0229(8) 0.0150(6) 0.0147(7) -0.0039(5) 0.0025(5) 0.0000(6)
C19 0.0156(8) 0.0140(6) 0.0191(7) -0.0009(5) 0.0022(5) -0.0007(5)
N20 0.0180(7) 0.0138(5) 0.0135(6) 0.0001(4) 0.0013(4) -0.0008(5)
C21 0.0188(8) 0.0161(6) 0.0127(6) -0.0017(5) -0.0022(5) 0.0012(5)
C22 0.0218(9) 0.0193(7) 0.0144(7) -0.0013(5) 0.0002(6) 0.0003(6)
C23 0.0268(10) 0.0200(7) 0.0183(7) 0.0025(6) -0.0015(6) 0.0022(6)
C24 0.0277(10) 0.0239(8) 0.0206(8) 0.0002(6) -0.0046(6) 0.0070(7)
C25 0.0184(9) 0.0299(8) 0.0210(8) -0.0016(6) -0.0018(6) 0.0026(7)
C26 0.0211(9) 0.0218(7) 0.0149(7) -0.0015(5) -0.0011(6) -0.0007(6)
C27 0.0179(9) 0.0280(8) 0.0288(8) 0.0057(6) -0.0011(6) -0.0015(7)
C28 0.0243(10) 0.0442(11) 0.0269(9) 0.0027(8) 0.0030(7) -0.0072(8)
C29 0.0342(12) 0.0334(10) 0.0486(12) -0.0068(9) 0.0090(10) -0.0108(9)
C30 0.0231(9) 0.0192(7) 0.0208(8) 0.0042(6) 0.0023(6) 0.0001(6)
C31 0.0328(12) 0.0377(10) 0.0265(9) -0.0004(8) 0.0101(8) -0.0034(8)
C32 0.0269(11) 0.0253(8) 0.0315(10) 0.0037(7) -0.0021(7) -0.0042(7)
C33 0.0362(11) 0.0216(8) 0.0166(8) -0.0030(6) -0.0025(7) 0.0024(7)
C34 0.0327(11) 0.0143(7) 0.0193(8) -0.0016(6) 0.0004(7) 0.0023(6)
C35 0.0242(8) 0.0098(6) 0.0147(7) -0.0011(5) 0.0030(5) -0.0010(5)
C36 0.0251(9) 0.0134(6) 0.0183(7) -0.0019(5) 0.0041(6) -0.0016(6)
C37 0.0289(10) 0.0197(7) 0.0226(8) 0.0025(6) 0.0096(7) -0.0011(6)
C38 0.0380(11) 0.0234(8) 0.0165(8) 0.0054(6) 0.0046(7) 0.0026(7)
C39 0.0310(10) 0.0219(7) 0.0186(8) 0.0026(6) -0.0013(7) 0.0049(7)
C40 0.0239(9) 0.0144(6) 0.0171(7) -0.0015(5) 0.0014(6) 0.0004(6)
C41 0.0226(9) 0.0233(8) 0.0187(7) 0.0003(6) -0.0004(6) 0.0008(6)
C42 0.0292(11) 0.0333(10) 0.0367(11) -0.0028(8) 0.0011(8) 0.0086(8)
C43 0.0272(11) 0.0317(10) 0.0398(11) -0.0062(8) -0.0025(8) -0.0019(8)
C44 0.0223(9) 0.0201(7) 0.0223(8) 0.0019(6) 0.0042(6) -0.0029(6)
C45 0.0263(11) 0.0373(10) 0.0329(10) 0.0055(8) 0.0083(8) 0.0019(8)
C46 0.0272(11) 0.0361(10) 0.0367(10) -0.0077(8) -0.0002(8) -0.0060(8)
O47 0.0215(6) 0.0176(5) 0.0147(5) -0.0020(4) 0.0031(4) -0.0034(4)
C48 0.0283(10) 0.0298(9) 0.0193(8) -0.0007(6) 0.0080(7) -0.0051(7)
C49 0.0510(13) 0.0275(9) 0.0234(9) -0.0035(7) 0.0155(8) -0.0046(8)
C50 0.0564(14) 0.0339(10) 0.0191(8) -0.0047(7) -0.0005(8) -0.0140(9)
C51 0.0271(10) 0.0204(7) 0.0212(8) -0.0038(6) 0.0013(6) -0.0053(6)

loop_
_geom_bond_atom_site_label_1
_geom_bond_atom_site_label_2
_geom_bond_distance
_geom_bond_site_symmetry_2
_geom_bond_publ_flag
Sc1 N3 2.0453(13) . ?
Sc1 N20 2.1763(11) . ?
Sc1 N16 2.2281(11) . ?
Sc1 O47 2.2844(10) . ?
Sc1 Cl2 2.3778(5) . ?
N3 C4 1.3935(19) . ?
C4 C5 1.421(2) . ?
C4 C9 1.429(2) . ?
C5 C6 1.391(2) . ?
C5 C13 1.518(2) . ?
C6 C7 1.386(2) . ?
C7 C8 1.379(2) . ?
C8 C9 1.390(2) . ?
C9 C10 1.525(2) . ?
C10 C11 1.529(2) . ?
C10 C12 1.532(2) . ?
C13 C14 1.530(2) . ?
C13 C15 1.531(2) . ?
N16 C17 1.3318(17) . ?
N16 C21 1.4575(17) . ?
C17 C18 1.4073(19) . ?
C17 C33 1.516(2) . ?
C18 C19 1.3952(19) . ?
C19 N20 1.3472(17) . ?
C19 C34 1.5116(19) . ?
N20 C35 1.4526(17) . ?
C21 C26 1.402(2) . ?
C21 C22 1.4061(19) . ?
C22 C23 1.404(2) . ?
C22 C30 1.510(2) . ?
C23 C24 1.373(2) . ?
C24 C25 1.384(2) . ?
C25 C26 1.392(2) . ?
C26 C27 1.522(2) . ?
C27 C28 1.523(2) . ?
C27 C29 1.532(2) . ?
C30 C32 1.527(2) . ?
C30 C31 1.534(2) . ?
C35 C40 1.410(2) . ?
C35 C36 1.413(2) . ?
C36 C37 1.395(2) . ?
C36 C44 1.522(2) . ?
C37 C38 1.380(2) . ?
C38 C39 1.379(2) . ?
C39 C40 1.397(2) . ?
C40 C41 1.517(2) . ?
C41 C43 1.536(2) . ?
C41 C42 1.539(2) . ?
C44 C45 1.531(2) . ?
C44 C46 1.531(2) . ?
O47 C51 1.4672(17) . ?
O47 C48 1.4728(18) . ?
C48 C49 1.505(2) . ?
C49 C50 1.510(3) . ?
C50 C51 1.499(2) . ?
